data_1542315
loop_
_publ_author_name
'Ghorai, Anupam'
'Mondal, Jahangir'
'Saha, Rajat'
'Bhattacharya, Sumantra'
'Patra, Goutam K.'

_publ_section_title
;
 A highly sensitive reversible fluorescent-colorimetric azino bis-Schiff
 base sensor for rapid detection of Pb2+in aqueous media
;
_journal_issue 9
_journal_name_full 'Anal. Methods'
_journal_page_first 2032
_journal_paper_doi 10.1039/C5AY03374H
_journal_volume 8
_journal_year 2016
_chemical_formula_moiety 'C32 H30 N4 O6'
_chemical_formula_sum 'C32 H30 N4 O6'
_chemical_formula_weight 566.60
_space_group_crystal_system monoclinic
_space_group_IT_number 14
_space_group_name_Hall '-P 2ybc'
_space_group_name_H-M_alt 'P 1 21/c 1'
_symmetry_space_group_name_Hall '-P 2ybc'
_symmetry_space_group_name_H-M 'P 1 21/c 1'
_atom_sites_solution_hydrogens mixed
_audit_creation_method SHELXL-2014/7
_cell_angle_alpha 90.000(5)
_cell_angle_beta 96.951(5)
_cell_angle_gamma 90.000(5)
_cell_formula_units_Z 4
_cell_length_a 11.840(5)
_cell_length_b 10.520(5)
_cell_length_c 23.100(5)
_cell_measurement_reflns_used 7313
_cell_measurement_temperature 293(2)
_cell_measurement_theta_max 28.767
_cell_measurement_theta_min 2.130
_cell_volume 2856.1(19)
_computing_cell_refinement 'Bruker SMART'
_computing_data_collection 'Bruker SMART'
_computing_data_reduction 'Bruker SHELXTL'
_computing_molecular_graphics 'Ortep-3 for windows'
_computing_publication_material Platon
_computing_structure_refinement 'SHELXL-2014/7 (Sheldrick, 2014)'
_computing_structure_solution 'SHELXL-2014/7 (Sheldrick, 2014)'
_diffrn_ambient_temperature 293(2)
_diffrn_measured_fraction_theta_full 0.997
_diffrn_measured_fraction_theta_max 0.984
_diffrn_measurement_device_type 'Bruker APEXII CCD area-detector'
_diffrn_measurement_method '\f and \w'
_diffrn_radiation_type MoK\a
_diffrn_radiation_wavelength 0.71073
_diffrn_reflns_av_R_equivalents 0.1683
_diffrn_reflns_av_unetI/netI 0.0897
_diffrn_reflns_laue_measured_fraction_full 0.997
_diffrn_reflns_laue_measured_fraction_max 0.984
_diffrn_reflns_limit_h_max 15
_diffrn_reflns_limit_h_min -15
_diffrn_reflns_limit_k_max 14
_diffrn_reflns_limit_k_min -14
_diffrn_reflns_limit_l_max 30
_diffrn_reflns_limit_l_min -30
_diffrn_reflns_number 92134
_diffrn_reflns_point_group_measured_fraction_full 0.997
_diffrn_reflns_point_group_measured_fraction_max 0.984
_diffrn_reflns_theta_full 25.242
_diffrn_reflns_theta_max 28.767
_diffrn_reflns_theta_min 2.130
_diffrn_source 'fine-focus sealed tube'
_exptl_absorpt_coefficient_mu 0.092
_exptl_absorpt_correction_T_max 0.989
_exptl_absorpt_correction_T_min 0.982
_exptl_absorpt_correction_type empirical
_exptl_absorpt_process_details '(SADABS; Bruker)'
_exptl_crystal_colour Colorless
_exptl_crystal_density_diffrn 1.318
_exptl_crystal_description Plate
_exptl_crystal_F_000 1192
_exptl_crystal_size_max 0.20
_exptl_crystal_size_mid 0.16
_exptl_crystal_size_min 0.12
_refine_diff_density_max 0.534
_refine_diff_density_min -0.594
_refine_diff_density_rms 0.129
_refine_ls_extinction_coef 0.050(6)
_refine_ls_extinction_expression Fc^*^=kFc[1+0.001xFc^2^\l^3^/sin(2\q)]^-1/4^
_refine_ls_extinction_method 'SHELXL-2014/7 (Sheldrick 2014'
_refine_ls_goodness_of_fit_ref 1.088
_refine_ls_hydrogen_treatment noref
_refine_ls_matrix_type full
_refine_ls_number_parameters 380
_refine_ls_number_reflns 7313
_refine_ls_number_restraints 0
_refine_ls_restrained_S_all 1.088
_refine_ls_R_factor_all 0.1756
_refine_ls_R_factor_gt 0.0963
_refine_ls_shift/su_max 0.000
_refine_ls_shift/su_mean 0.000
_refine_ls_structure_factor_coef Fsqd
_refine_ls_weighting_details 'w=1/[\s^2^(Fo^2^)+(0.1410P)^2^+1.0386P] where P=(Fo^2^+2Fc^2^)/3'
_refine_ls_weighting_scheme calc
_refine_ls_wR_factor_gt 0.2211
_refine_ls_wR_factor_ref 0.2860
_reflns_Friedel_coverage 0.000
_reflns_number_gt 3856
_reflns_number_total 7313
_reflns_threshold_expression 'I > 2\s(I)'
_cod_data_source_file c5ay03374h2.cif
_cod_data_source_block shelx
_cod_depositor_comments 'Adding full bibliography for 1542315.cif.'
_cod_database_code 1542315
_shelx_shelxl_version_number 2014/7
_shelx_space_group_comment
;
The symmetry employed for this shelxl refinement is uniquely defined
by the following loop, which should always be used as a source of
symmetry information in preference to the above space-group names.
They are only intended as comments.
;

loop_
_space_group_symop_operation_xyz
'x, y, z'
'-x, y+1/2, -z+1/2'
'-x, -y, -z'
'x, -y-1/2, z-1/2'

loop_
_atom_site_label
_atom_site_type_symbol
_atom_site_fract_x
_atom_site_fract_y
_atom_site_fract_z
_atom_site_U_iso_or_equiv
_atom_site_adp_type
_atom_site_occupancy
_atom_site_site_symmetry_order
_atom_site_calc_flag
_atom_site_refinement_flags_posn
_atom_site_refinement_flags_adp
C1 C 0.1685(3) 0.1263(3) 0.09614(15) 0.0397(8) Uani 1 1 d . .
H1 H 0.2219 0.1872 0.0888 0.048 Uiso 1 1 calc R U
C2 C 0.0540(2) 0.1342(3) 0.06743(14) 0.0363(7) Uani 1 1 d . .
C3 C -0.0260(3) 0.0431(3) 0.07845(15) 0.0401(8) Uani 1 1 d . .
H3 H -0.0058 -0.0215 0.1052 0.048 Uiso 1 1 calc R U
C4 C -0.1338(3) 0.0481(3) 0.05019(15) 0.0393(8) Uani 1 1 d . .
C5 C -0.1638(2) 0.1415(3) 0.00919(14) 0.0365(7) Uani 1 1 d . .
C6 C -0.0857(3) 0.2343(3) 0.00012(14) 0.0372(7) Uani 1 1 d . .
C7 C 0.0234(3) 0.2303(3) 0.02799(14) 0.0383(7) Uani 1 1 d . .
H7 H 0.0761 0.2917 0.0204 0.046 Uiso 1 1 calc R U
C8 C 0.3426(3) -0.0561(3) 0.18381(14) 0.0359(7) Uani 1 1 d . .
C9 C 0.2619(3) -0.1613(3) 0.19318(14) 0.0360(7) Uani 1 1 d . .
C10 C 0.4084(3) -0.3661(3) 0.13144(15) 0.0425(8) Uani 1 1 d . .
H10 H 0.4013 -0.4244 0.1610 0.051 Uiso 1 1 calc R U
C11 C 0.4951(3) -0.3867(3) 0.09354(15) 0.0406(8) Uani 1 1 d . .
C12 C 0.5589(3) -0.4978(3) 0.10057(16) 0.0453(8) Uani 1 1 d . .
H12 H 0.5460 -0.5565 0.1291 0.054 Uiso 1 1 calc R U
C13 C 0.6407(3) -0.5192(3) 0.06477(15) 0.0416(8) Uani 1 1 d . .
C14 C 0.6596(3) -0.4345(3) 0.02172(15) 0.0405(8) Uani 1 1 d . .
C15 C 0.5964(3) -0.3235(3) 0.01544(15) 0.0398(8) Uani 1 1 d . .
C16 C 0.5154(3) -0.2997(3) 0.05163(15) 0.0396(8) Uani 1 1 d . .
H16 H 0.4740 -0.2245 0.0478 0.048 Uiso 1 1 calc R U
C17 C 0.4619(3) -0.0678(3) 0.20926(15) 0.0396(8) Uani 1 1 d . .
C18 C 0.4963(3) -0.1622(4) 0.24844(17) 0.0518(9) Uani 1 1 d . .
H18 H 0.4431 -0.2194 0.2597 0.062 Uiso 1 1 calc R U
C19 C 0.6079(4) -0.1730(4) 0.2712(2) 0.0661(12) Uani 1 1 d . .
H19 H 0.6301 -0.2371 0.2979 0.079 Uiso 1 1 calc R U
C20 C 0.6865(3) -0.0906(5) 0.2549(2) 0.0707(13) Uani 1 1 d . .
H20 H 0.7624 -0.0989 0.2704 0.085 Uiso 1 1 calc R U
C21 C 0.6548(3) 0.0039(5) 0.2163(2) 0.0673(12) Uani 1 1 d . .
H21 H 0.7088 0.0606 0.2054 0.081 Uiso 1 1 calc R U
C22 C 0.5425(3) 0.0156(4) 0.19314(18) 0.0529(10) Uani 1 1 d . .
H22 H 0.5208 0.0800 0.1665 0.064 Uiso 1 1 calc R U
C23 C 0.1805(3) -0.1456(3) 0.23593(14) 0.0424(8) Uani 1 1 d . .
C24 C 0.1072(3) -0.2431(4) 0.24597(18) 0.0586(10) Uani 1 1 d . .
H24 H 0.1078 -0.3179 0.2246 0.070 Uiso 1 1 calc R U
C25 C 0.0330(4) -0.2309(5) 0.2872(2) 0.0755(13) Uani 1 1 d . .
H25 H -0.0151 -0.2978 0.2939 0.091 Uiso 1 1 calc R U
C26 C 0.0301(4) -0.1225(6) 0.3178(2) 0.0855(16) Uani 1 1 d . .
H26 H -0.0205 -0.1142 0.3454 0.103 Uiso 1 1 calc R U
C27 C 0.1010(5) -0.0249(5) 0.3084(2) 0.0823(15) Uani 1 1 d . .
H27 H 0.0985 0.0498 0.3297 0.099 Uiso 1 1 calc R U
C28 C 0.1771(4) -0.0353(4) 0.26734(19) 0.0616(11) Uani 1 1 d . .
H28 H 0.2253 0.0319 0.2612 0.074 Uiso 1 1 calc R U
C29 C -0.1940(4) -0.1319(4) 0.0997(2) 0.0634(11) Uani 1 1 d . .
H29A H -0.2611 -0.1823 0.1016 0.095 Uiso 1 1 calc R U
H29B H -0.1345 -0.1846 0.0880 0.095 Uiso 1 1 calc R U
H29C H -0.1698 -0.0962 0.1374 0.095 Uiso 1 1 calc R U
C30 C -0.0540(3) 0.3883(4) -0.0714(2) 0.0657(12) Uani 1 1 d . .
H30A H -0.0947 0.4525 -0.0950 0.099 Uiso 1 1 calc R U
H30B H 0.0079 0.4269 -0.0468 0.099 Uiso 1 1 calc R U
H30C H -0.0245 0.3264 -0.0962 0.099 Uiso 1 1 calc R U
C31 C 0.6907(4) -0.7175(4) 0.10824(18) 0.0631(11) Uani 1 1 d . .
H31A H 0.7429 -0.7866 0.1055 0.095 Uiso 1 1 calc R U
H31B H 0.7033 -0.6812 0.1466 0.095 Uiso 1 1 calc R U
H31C H 0.6141 -0.7486 0.1010 0.095 Uiso 1 1 calc R U
C32 C 0.5686(3) -0.1232(3) -0.02954(19) 0.0552(10) Uani 1 1 d . .
H32A H 0.5918 -0.0756 -0.0615 0.083 Uiso 1 1 calc R U
H32B H 0.4874 -0.1329 -0.0348 0.083 Uiso 1 1 calc R U
H32C H 0.5913 -0.0789 0.0063 0.083 Uiso 1 1 calc R U
N1 N 0.1966(2) 0.0369(3) 0.13134(13) 0.0423(7) Uani 1 1 d . .
N2 N 0.3120(2) 0.0421(3) 0.15405(13) 0.0414(7) Uani 1 1 d . .
N3 N 0.2649(2) -0.2674(3) 0.16723(11) 0.0386(6) Uani 1 1 d . .
N4 N 0.3421(2) -0.2721(3) 0.12589(11) 0.0383(6) Uani 1 1 d . .
O1 O -0.2180(2) -0.0341(2) 0.05923(12) 0.0575(7) Uani 1 1 d . .
O2 O -0.27001(19) 0.1398(2) -0.01884(11) 0.0466(6) Uani 1 1 d . .
H1O2 H -0.2819 0.1906 -0.0509 0.056 Uiso 1 1 d R U
O3 O -0.12703(19) 0.3294(2) -0.03700(11) 0.0493(7) Uani 1 1 d . .
O4 O 0.7083(2) -0.6244(2) 0.06668(12) 0.0596(8) Uani 1 1 d . .
O5 O 0.7404(2) -0.4545(2) -0.01401(12) 0.0559(7) Uani 1 1 d . .
H1O5 H 0.7649 -0.5311 -0.0127 0.067 Uiso 1 1 d R U
O6 O 0.6207(2) -0.2447(2) -0.02745(12) 0.0566(7) Uani 1 1 d . .

loop_
_atom_site_aniso_label
_atom_site_aniso_U_11
_atom_site_aniso_U_22
_atom_site_aniso_U_33
_atom_site_aniso_U_23
_atom_site_aniso_U_13
_atom_site_aniso_U_12
C1 0.0342(16) 0.0374(17) 0.048(2) 0.0026(15) 0.0068(14) 0.0034(13)
C2 0.0319(15) 0.0381(17) 0.0385(18) 0.0019(14) 0.0029(13) 0.0074(13)
C3 0.0414(17) 0.0379(17) 0.0409(19) 0.0093(14) 0.0044(14) 0.0076(14)
C4 0.0360(16) 0.0344(17) 0.048(2) 0.0020(15) 0.0057(14) 0.0014(13)
C5 0.0308(15) 0.0378(17) 0.0411(18) 0.0018(14) 0.0050(13) 0.0051(12)
C6 0.0372(16) 0.0350(16) 0.0403(18) 0.0058(14) 0.0086(13) 0.0096(13)
C7 0.0361(16) 0.0367(16) 0.0428(19) 0.0067(14) 0.0075(14) 0.0039(13)
C8 0.0338(16) 0.0409(17) 0.0322(17) 0.0012(14) 0.0012(12) 0.0061(13)
C9 0.0338(15) 0.0389(17) 0.0345(17) 0.0048(14) 0.0017(13) 0.0076(13)
C10 0.0457(18) 0.0448(19) 0.0386(19) 0.0036(15) 0.0112(15) 0.0043(15)
C11 0.0386(17) 0.0447(19) 0.0395(18) -0.0040(15) 0.0087(14) 0.0033(14)
C12 0.0485(19) 0.0442(19) 0.044(2) 0.0057(16) 0.0093(16) 0.0103(15)
C13 0.0444(18) 0.0398(18) 0.0406(19) -0.0024(15) 0.0052(15) 0.0106(14)
C14 0.0350(16) 0.0397(18) 0.048(2) -0.0072(15) 0.0109(14) 0.0015(13)
C15 0.0399(17) 0.0362(17) 0.0446(19) 0.0009(15) 0.0094(14) 0.0002(13)
C16 0.0366(16) 0.0357(17) 0.048(2) 0.0003(15) 0.0093(14) 0.0067(13)
C17 0.0341(16) 0.0435(18) 0.0401(18) -0.0022(15) -0.0002(13) 0.0060(14)
C18 0.0454(19) 0.053(2) 0.054(2) 0.0036(18) -0.0050(16) 0.0061(16)
C19 0.055(2) 0.061(3) 0.077(3) 0.005(2) -0.015(2) 0.018(2)
C20 0.037(2) 0.087(3) 0.083(3) -0.009(3) -0.015(2) 0.010(2)
C21 0.041(2) 0.076(3) 0.084(3) 0.003(3) 0.002(2) -0.004(2)
C22 0.043(2) 0.057(2) 0.058(2) 0.0054(19) 0.0017(17) 0.0014(17)
C23 0.0363(17) 0.056(2) 0.0359(18) 0.0029(16) 0.0064(14) 0.0127(15)
C24 0.043(2) 0.076(3) 0.059(2) -0.006(2) 0.0182(18) -0.0023(19)
C25 0.055(2) 0.104(4) 0.072(3) 0.003(3) 0.029(2) -0.006(2)
C26 0.075(3) 0.117(5) 0.072(3) -0.008(3) 0.041(3) 0.017(3)
C27 0.101(4) 0.079(3) 0.074(3) -0.010(3) 0.040(3) 0.027(3)
C28 0.073(3) 0.055(2) 0.061(3) -0.001(2) 0.025(2) 0.014(2)
C29 0.059(2) 0.054(2) 0.077(3) 0.026(2) 0.006(2) -0.0054(19)
C30 0.056(2) 0.070(3) 0.074(3) 0.031(2) 0.018(2) 0.008(2)
C31 0.084(3) 0.052(2) 0.055(3) 0.006(2) 0.013(2) 0.021(2)
C32 0.055(2) 0.042(2) 0.071(3) 0.0137(18) 0.0188(19) 0.0073(16)
N1 0.0339(14) 0.0458(16) 0.0458(17) 0.0055(13) -0.0003(12) 0.0034(12)
N2 0.0325(14) 0.0461(16) 0.0443(16) 0.0040(13) 0.0001(12) 0.0023(12)
N3 0.0391(15) 0.0423(16) 0.0360(15) 0.0017(12) 0.0105(11) 0.0056(12)
N4 0.0383(14) 0.0420(15) 0.0363(15) 0.0005(12) 0.0111(11) 0.0032(11)
O1 0.0458(14) 0.0520(16) 0.0730(19) 0.0228(14) 0.0004(13) -0.0063(11)
O2 0.0395(12) 0.0491(14) 0.0499(15) 0.0119(11) -0.0003(10) 0.0028(10)
O3 0.0414(13) 0.0497(14) 0.0572(16) 0.0242(12) 0.0080(11) 0.0096(11)
O4 0.0716(17) 0.0511(15) 0.0602(17) 0.0124(13) 0.0243(14) 0.0283(13)
O5 0.0551(15) 0.0449(14) 0.0739(19) 0.0056(13) 0.0332(14) 0.0128(11)
O6 0.0633(16) 0.0415(14) 0.0710(18) 0.0142(13) 0.0331(14) 0.0095(12)

loop_
_atom_type_symbol
_atom_type_description
_atom_type_scat_dispersion_real
_atom_type_scat_dispersion_imag
_atom_type_scat_source
C C 0.0033 0.0016 'International Tables Vol C Tables 4.2.6.8 and 6.1.1.4'
H H 0.0000 0.0000 'International Tables Vol C Tables 4.2.6.8 and 6.1.1.4'
N N 0.0061 0.0033 'International Tables Vol C Tables 4.2.6.8 and 6.1.1.4'
O O 0.0106 0.0060 'International Tables Vol C Tables 4.2.6.8 and 6.1.1.4'

loop_
_geom_angle_atom_site_label_1
_geom_angle_atom_site_label_2
_geom_angle_atom_site_label_3
_geom_angle
N1 C1 C2 120.0(3)
N1 C1 H1 120.0
C2 C1 H1 120.0
C7 C2 C3 119.7(3)
C7 C2 C1 120.3(3)
C3 C2 C1 120.0(3)
C4 C3 C2 120.3(3)
C4 C3 H3 119.9
C2 C3 H3 119.9
O1 C4 C3 124.4(3)
O1 C4 C5 115.2(3)
C3 C4 C5 120.3(3)
O2 C5 C6 122.9(3)
O2 C5 C4 118.0(3)
C6 C5 C4 119.1(3)
O3 C6 C7 124.1(3)
O3 C6 C5 114.6(3)
C7 C6 C5 121.2(3)
C6 C7 C2 119.3(3)
C6 C7 H7 120.3
C2 C7 H7 120.3
N2 C8 C17 118.9(3)
N2 C8 C9 122.4(3)
C17 C8 C9 118.7(3)
N3 C9 C23 118.3(3)
N3 C9 C8 121.9(3)
C23 C9 C8 119.7(3)
N4 C10 C11 122.4(3)
N4 C10 H10 118.8
C11 C10 H10 118.8
C16 C11 C12 120.2(3)
C16 C11 C10 121.7(3)
C12 C11 C10 118.1(3)
C13 C12 C11 118.9(3)
C13 C12 H12 120.6
C11 C12 H12 120.6
O4 C13 C12 124.8(3)
O4 C13 C14 113.8(3)
C12 C13 C14 121.4(3)
O5 C14 C13 122.0(3)
O5 C14 C15 118.7(3)
C13 C14 C15 119.3(3)
O6 C15 C16 124.3(3)
O6 C15 C14 115.7(3)
C16 C15 C14 120.0(3)
C15 C16 C11 120.3(3)
C15 C16 H16 119.9
C11 C16 H16 119.9
C18 C17 C22 118.6(3)
C18 C17 C8 121.3(3)
C22 C17 C8 120.1(3)
C19 C18 C17 120.7(4)
C19 C18 H18 119.7
C17 C18 H18 119.7
C20 C19 C18 120.3(4)
C20 C19 H19 119.9
C18 C19 H19 119.9
C19 C20 C21 120.3(4)
C19 C20 H20 119.8
C21 C20 H20 119.8
C20 C21 C22 119.8(4)
C20 C21 H21 120.1
C22 C21 H21 120.1
C21 C22 C17 120.3(4)
C21 C22 H22 119.8
C17 C22 H22 119.8
C28 C23 C24 118.7(3)
C28 C23 C9 121.0(3)
C24 C23 C9 120.4(3)
C25 C24 C23 120.9(4)
C25 C24 H24 119.6
C23 C24 H24 119.6
C26 C25 C24 120.1(5)
C26 C25 H25 119.9
C24 C25 H25 119.9
C25 C26 C27 120.0(4)
C25 C26 H26 120.0
C27 C26 H26 120.0
C26 C27 C28 120.9(5)
C26 C27 H27 119.5
C28 C27 H27 119.5
C23 C28 C27 119.4(4)
C23 C28 H28 120.3
C27 C28 H28 120.3
O1 C29 H29A 109.5
O1 C29 H29B 109.5
H29A C29 H29B 109.5
O1 C29 H29C 109.5
H29A C29 H29C 109.5
H29B C29 H29C 109.5
O3 C30 H30A 109.5
O3 C30 H30B 109.5
H30A C30 H30B 109.5
O3 C30 H30C 109.5
H30A C30 H30C 109.5
H30B C30 H30C 109.5
O4 C31 H31A 109.5
O4 C31 H31B 109.5
H31A C31 H31B 109.5
O4 C31 H31C 109.5
H31A C31 H31C 109.5
H31B C31 H31C 109.5
O6 C32 H32A 109.5
O6 C32 H32B 109.5
H32A C32 H32B 109.5
O6 C32 H32C 109.5
H32A C32 H32C 109.5
H32B C32 H32C 109.5
C1 N1 N2 112.3(3)
C8 N2 N1 111.8(3)
C9 N3 N4 114.3(3)
C10 N4 N3 114.2(3)
C4 O1 C29 118.6(3)
C5 O2 H1O2 115.4
C6 O3 C30 119.0(3)
C13 O4 C31 117.0(3)
C14 O5 H1O5 112.6
C15 O6 C32 116.6(3)

loop_
_geom_bond_atom_site_label_1
_geom_bond_atom_site_label_2
_geom_bond_distance
C1 N1 1.262(4)
C1 C2 1.438(4)
C1 H1 0.9300
C2 C7 1.380(4)
C2 C3 1.392(4)
C3 C4 1.362(4)
C3 H3 0.9300
C4 O1 1.356(4)
C4 C5 1.381(5)
C5 O2 1.343(4)
C5 C6 1.378(4)
C6 O3 1.369(4)
C6 C7 1.372(4)
C7 H7 0.9300
C8 N2 1.269(4)
C8 C17 1.468(4)
C8 C9 1.495(5)
C9 N3 1.269(4)
C9 C23 1.470(4)
C10 N4 1.259(4)
C10 C11 1.444(5)
C10 H10 0.9300
C11 C16 1.374(5)
C11 C12 1.390(5)
C12 C13 1.366(5)
C12 H12 0.9300
C13 O4 1.363(4)
C13 C14 1.374(5)
C14 O5 1.353(4)
C14 C15 1.386(5)
C15 O6 1.349(4)
C15 C16 1.369(4)
C16 H16 0.9300
C17 C18 1.371(5)
C17 C22 1.381(5)
C18 C19 1.366(5)
C18 H18 0.9300
C19 C20 1.357(7)
C19 H19 0.9300
C20 C21 1.359(6)
C20 H20 0.9300
C21 C22 1.378(5)
C21 H21 0.9300
C22 H22 0.9300
C23 C28 1.372(5)
C23 C24 1.382(5)
C24 C25 1.377(6)
C24 H24 0.9300
C25 C26 1.345(7)
C25 H25 0.9300
C26 C27 1.360(7)
C26 H26 0.9300
C27 C28 1.389(6)
C27 H27 0.9300
C28 H28 0.9300
C29 O1 1.397(4)
C29 H29A 0.9600
C29 H29B 0.9600
C29 H29C 0.9600
C30 O3 1.390(4)
C30 H30A 0.9600
C30 H30B 0.9600
C30 H30C 0.9600
C31 O4 1.405(5)
C31 H31A 0.9600
C31 H31B 0.9600
C31 H31C 0.9600
C32 O6 1.418(4)
C32 H32A 0.9600
C32 H32B 0.9600
C32 H32C 0.9600
N1 N2 1.404(4)
N3 N4 1.401(4)
O2 H1O2 0.9103
O5 H1O5 0.8563
